data_1575231
loop_
_publ_author_name
'Mart&#xed;nez-Visiedo, Joel'
'Ib&#xe1;&#xf1;ez, Susana'
'Dawe, Louise N.'
'Peris, Eduardo'

_publ_section_title
;
 A metallosupramolecular-based ring-in-ring complex showing reversible
 host-guest dynamics and switchable electrochemical properties.
;
_journal_issue 35
_journal_name_full Nanoscale
_journal_page_first 20089
_journal_page_last 20095
_journal_paper_doi 10.1039/d5nr02758f
_journal_volume 17
_journal_year 2025
_chemical_formula_moiety 'C38 H28 N2 O8'
_chemical_formula_sum 'C38 H28 N2 O8'
_chemical_formula_weight 640.62
_space_group_crystal_system monoclinic
_space_group_IT_number 14
_space_group_name_Hall '-P 2yn'
_space_group_name_H-M_alt 'P 1 21/n 1'
_atom_sites_solution_hydrogens geom
_atom_sites_solution_primary dual
_audit_creation_date 2025-02-28
_audit_creation_method
;
Olex2 1.3-alpha
(compiled 2019.10.31 svn.r3677 for OlexSys, GUI svn.r5972)
;
_audit_update_record
;
2025-06-16 deposited with the CCDC.	2025-07-24 downloaded from the CCDC.
;
_cell_angle_alpha 90
_cell_angle_beta 97.197(2)
_cell_angle_gamma 90
_cell_formula_units_Z 4
_cell_length_a 7.82660(10)
_cell_length_b 15.0675(3)
_cell_length_c 24.1674(4)
_cell_measurement_reflns_used 10210
_cell_measurement_temperature 200.0(3)
_cell_measurement_theta_max 71.7510
_cell_measurement_theta_min 4.6610
_cell_volume 2827.54(8)
_computing_cell_refinement 'CrysAlisPro 1.171.43.117a (Rigaku OD, 2024)'
_computing_data_collection 'CrysAlisPro 1.171.43.117a (Rigaku OD, 2024)'
_computing_data_reduction 'CrysAlisPro 1.171.43.117a (Rigaku OD, 2024)'
_computing_molecular_graphics 'Olex2 1.3-alpha (Dolomanov et al., 2009)'
_computing_publication_material 'Olex2 1.3-alpha (Dolomanov et al., 2009)'
_computing_structure_refinement 'SHELXL 2018/3 (Sheldrick, 2015)'
_computing_structure_solution 'SHELXT  (Sheldrick, 2015)'
_diffrn_ambient_environment N~2~
_diffrn_ambient_temperature 200.0(3)
_diffrn_detector 'CCD plate'
_diffrn_detector_area_resol_mean 10.4051
_diffrn_detector_type Atlas
_diffrn_measured_fraction_theta_full 1.000
_diffrn_measured_fraction_theta_max 1.000
_diffrn_measurement_details
;
List of Runs (angles in degrees, time in seconds):

  # Type    Start    End  Width  t~exp~   \w     \q     \k     \f   Frames
#--------------------------------------------------------------------------
  1  \w     -5.00  39.00   0.25    3.00    --  -41.25  19.00-150.00  176
  2  \w     -5.00  39.00   0.25    3.00    --  -41.25  19.00 -90.00  176
  3  \w    -20.00  33.00   0.25    3.00    --  -41.25  37.00 120.00  212
  4  \w     -5.00  39.00   0.25    3.00    --  -41.25  19.00-180.00  176
  5  \w     -5.00  39.00   0.25    3.00    --  -41.25  19.00-120.00  176
  6  \w     61.00 130.00   0.25    3.00    --   41.25 178.00 -90.00  276
  7  \w     26.00  57.00   0.25    7.50    --  102.61 -30.00   0.00  124
  8  \w     50.00 178.00   0.25    7.50    --  102.61  15.00 -60.00  512
  9  \w     26.00  57.00   0.25    7.50    --  102.61 -30.00  30.00  124
 10  \w     26.00  57.00   0.25    7.50    --  102.61 -30.00 -60.00  124
 11  \w     26.00  57.00   0.25    7.50    --  102.61 -30.00 120.00  124
 12  \w     30.00  93.00   0.25    7.50    --  102.61 -61.00-150.00  252
 13  \w     26.00  57.00   0.25    7.50    --  102.61 -30.00  60.00  124
 14  \w     30.00  72.00   0.25    7.50    --  102.61 -45.00 -30.00  168
 15  \w     26.00  57.00   0.25    7.50    --  102.61 -30.00 150.00  124
 16  \w     30.00  93.00   0.25    7.50    --  102.61 -61.00 -90.00  252
 17  \w   -113.00 -13.00   0.25    3.00    --  -41.25 -57.00 150.00  400
 18  \w   -113.00 -13.00   0.25    3.00    --  -41.25 -57.00-120.00  400
 19  \w   -113.00 -13.00   0.25    3.00    --  -41.25 -57.00   0.00  400
 20  \w     -5.00  39.00   0.25    3.00    --  -41.25  19.00 -60.00  176
 21  \w     50.00 178.00   0.25    7.50    --  102.61  15.00 120.00  512
;
_diffrn_measurement_device 'four-circle diffractometer'
_diffrn_measurement_device_type 'SuperNova, Dual, Cu at home/near, Atlas'
_diffrn_measurement_method '\w scans'
_diffrn_orient_matrix_type 'CrysAlisPro convention (1999,Acta A55,543-557)'
_diffrn_orient_matrix_UB_11 0.0450230000
_diffrn_orient_matrix_UB_12 0.0196081000
_diffrn_orient_matrix_UB_13 0.0627030000
_diffrn_orient_matrix_UB_21 -0.1746783000
_diffrn_orient_matrix_UB_22 0.0469535000
_diffrn_orient_matrix_UB_23 0.0003561000
_diffrn_orient_matrix_UB_31 -0.0826435000
_diffrn_orient_matrix_UB_32 -0.0886745000
_diffrn_orient_matrix_UB_33 0.0140266000
_diffrn_radiation_monochromator mirror
_diffrn_radiation_probe x-ray
_diffrn_radiation_type 'Cu K\a'
_diffrn_radiation_wavelength 1.54184
_diffrn_reflns_av_R_equivalents 0.0248
_diffrn_reflns_av_unetI/netI 0.0177
_diffrn_reflns_Laue_measured_fraction_full 1.000
_diffrn_reflns_Laue_measured_fraction_max 1.000
_diffrn_reflns_limit_h_max 9
_diffrn_reflns_limit_h_min -9
_diffrn_reflns_limit_k_max 15
_diffrn_reflns_limit_k_min -17
_diffrn_reflns_limit_l_max 28
_diffrn_reflns_limit_l_min -27
_diffrn_reflns_number 20111
_diffrn_reflns_point_group_measured_fraction_full 1.000
_diffrn_reflns_point_group_measured_fraction_max 1.000
_diffrn_reflns_theta_full 66.592
_diffrn_reflns_theta_max 66.592
_diffrn_reflns_theta_min 3.687
_diffrn_source 'micro-focus sealed X-ray tube'
_diffrn_source_type 'SuperNova (Cu) X-ray Source'
_exptl_absorpt_coefficient_mu 0.879
_exptl_absorpt_correction_T_max 1.000
_exptl_absorpt_correction_T_min 0.786
_exptl_absorpt_correction_type gaussian
_exptl_absorpt_process_details
;
CrysAlisPro 1.171.43.117a (Rigaku Oxford Diffraction, 2024)
Numerical absorption correction based on gaussian integration over
a multifaceted crystal model
Empirical absorption correction using spherical harmonics,
implemented in SCALE3 ABSPACK scaling algorithm.
;
_exptl_crystal_colour 'clear dark orange'
_exptl_crystal_colour_lustre clear
_exptl_crystal_colour_modifier dark
_exptl_crystal_colour_primary orange
_exptl_crystal_density_diffrn 1.505
_exptl_crystal_description needle
_exptl_crystal_F_000 1336
_exptl_crystal_recrystallization_method 'Re-crystallisation from solvent: CHCl3, Methanol'
_exptl_crystal_size_max 0.231
_exptl_crystal_size_mid 0.105
_exptl_crystal_size_min 0.041
_refine_diff_density_max 0.284
_refine_diff_density_min -0.205
_refine_diff_density_rms 0.042
_refine_ls_extinction_method none
_refine_ls_goodness_of_fit_ref 1.047
_refine_ls_hydrogen_treatment constr
_refine_ls_matrix_type full
_refine_ls_number_parameters 433
_refine_ls_number_reflns 4988
_refine_ls_number_restraints 420
_refine_ls_restrained_S_all 1.003
_refine_ls_R_factor_all 0.0478
_refine_ls_R_factor_gt 0.0412
_refine_ls_shift/su_max 0.001
_refine_ls_shift/su_mean 0.000
_refine_ls_structure_factor_coef Fsqd
_refine_ls_weighting_details 'w=1/[\s^2^(Fo^2^)+(0.0687P)^2^+0.8780P] where P=(Fo^2^+2Fc^2^)/3'
_refine_ls_weighting_scheme calc
_refine_ls_wR_factor_gt 0.1160
_refine_ls_wR_factor_ref 0.1227
_reflns_Friedel_coverage 0.000
_reflns_number_gt 4258
_reflns_number_total 4988
_reflns_threshold_expression 'I > 2\s(I)'
_cod_data_source_file d5nr02758f2.cif
_cod_data_source_block str2306_auto
_cod_depositor_comments 'Adding full bibliography for 1575231--1575232.cif.'
_cod_database_code 1575231
_shelx_shelxl_version_number 2018/3
_chemical_oxdiff_formula 'C H N O'
_shelx_space_group_comment
;
The symmetry employed for this shelxl refinement is uniquely defined
by the following loop, which should always be used as a source of
symmetry information in preference to the above space-group names.
They are only intended as comments.
;
_reflns_odcompleteness_completeness 99.92
_reflns_odcompleteness_iscentric 1
_reflns_odcompleteness_theta 66.49
_olex2_refinement_description
;
1. Fixed Uiso
 At 1.2 times of:
  All C(H) groups, All C(H,H) groups
2. Rigid body (RIGU) restrains
 All non-hydrogen atoms
 with sigma for 1-2 distances of 0.004 and sigma for 1-3 distances of 0.004
3.a Secondary CH2 refined with riding coordinates:
 C37(H37A,H37B), C35(H35A,H35B), C17(H17A,H17B), C38(H38A,H38B), C15(H15A,
 H15B), C18(H18A,H18B), C36(H36A,H36B), C16(H16A,H16B)
3.b Aromatic/amide H refined with riding coordinates:
 C27(H27), C32(H32), C21(H21), C26(H26), C8(H8), C33(H33), C20(H20), C7(H7),
 C6(H6), C30(H30), C9(H9), C25(H25)
;
_olex2_submission_special_instructions 'No special instructions were received'
_oxdiff_exptl_absorpt_empirical_details
;
Empirical correction (ABSPACK) includes:
- Absorption correction using spherical harmonics
- Frame scaling
;
_oxdiff_exptl_absorpt_empirical_full_max 1.450
_oxdiff_exptl_absorpt_empirical_full_min 0.753

loop_
_space_group_symop_operation_xyz
'x, y, z'
'-x+1/2, y+1/2, -z+1/2'
'-x, -y, -z'
'x-1/2, -y-1/2, z-1/2'

loop_
_atom_site_label
_atom_site_type_symbol
_atom_site_fract_x
_atom_site_fract_y
_atom_site_fract_z
_atom_site_U_iso_or_equiv
_atom_site_adp_type
_atom_site_occupancy
_atom_site_site_symmetry_order
_atom_site_calc_flag
_atom_site_refinement_flags_posn
_atom_site_refinement_flags_adp
_atom_site_refinement_flags_occupancy
_atom_site_disorder_assembly
_atom_site_disorder_group
O8 O 0.58519(14) 0.38630(8) 0.52542(5) 0.0385(3) Uani 1 1 d . . . . .
O7 O 0.25940(16) 0.25433(8) 0.49639(5) 0.0430(3) Uani 1 1 d . . . . .
O6 O 0.05842(17) 0.44753(9) 0.10886(5) 0.0476(3) Uani 1 1 d . . . . .
O3 O 0.70893(17) 0.53375(9) 0.14490(5) 0.0484(3) Uani 1 1 d . . . . .
O5 O 0.36223(16) 0.50766(9) 0.06103(6) 0.0478(3) Uani 1 1 d . . . . .
O1 O 0.90149(17) 0.49370(9) 0.43529(5) 0.0501(3) Uani 1 1 d . . . . .
O2 O 0.65578(19) 0.22040(9) 0.42853(6) 0.0524(3) Uani 1 1 d . . . . .
O4 O 0.4783(2) 0.25630(9) 0.13597(6) 0.0588(4) Uani 1 1 d . . . . .
N1 N 0.78495(18) 0.35558(10) 0.43189(6) 0.0379(3) Uani 1 1 d . . . . .
N2 N 0.59164(18) 0.39513(10) 0.13998(6) 0.0392(3) Uani 1 1 d . . . . .
C23 C 0.14805(18) 0.37287(11) 0.27596(7) 0.0309(3) Uani 1 1 d . . . . .
C29 C 0.17531(18) 0.34496(11) 0.33254(7) 0.0307(3) Uani 1 1 d . . . . .
C11 C 0.64972(19) 0.38337(11) 0.25762(7) 0.0328(4) Uani 1 1 d . . . . .
C4 C 0.68858(19) 0.37535(11) 0.31606(7) 0.0325(3) Uani 1 1 d . . . . .
C5 C 0.6402(2) 0.29772(11) 0.34296(7) 0.0340(4) Uani 1 1 d . . . . .
C24 C 0.05760(19) 0.31739(11) 0.23462(7) 0.0339(4) Uani 1 1 d . . . . .
C28 C 0.26913(19) 0.39937(11) 0.37323(7) 0.0325(4) Uani 1 1 d . . . . .
C31 C 0.1114(2) 0.26160(11) 0.34836(7) 0.0343(4) Uani 1 1 d . . . . .
C22 C 0.21209(19) 0.45586(11) 0.26014(7) 0.0330(4) Uani 1 1 d . . . . .
C3 C 0.7769(2) 0.44472(11) 0.34649(7) 0.0347(4) Uani 1 1 d . . . . .
C10 C 0.6992(2) 0.46081(11) 0.23090(7) 0.0352(4) Uani 1 1 d . . . . .
C12 C 0.5638(2) 0.31367(11) 0.22674(7) 0.0356(4) Uani 1 1 d . . . . .
C27 C 0.3330(2) 0.48280(11) 0.35621(7) 0.0357(4) Uani 1 1 d . . . . .
H27 H 0.396165 0.519950 0.383204 0.043 Uiso 1 1 calc R U . . .
C32 C 0.2997(2) 0.37011(12) 0.42857(7) 0.0351(4) Uani 1 1 d . . . . .
H32 H 0.364207 0.405961 0.456001 0.042 Uiso 1 1 calc R U . . .
C19 C 0.0935(2) 0.42840(12) 0.16453(7) 0.0368(4) Uani 1 1 d . . . . .
C21 C 0.0316(2) 0.34666(12) 0.17958(7) 0.0368(4) Uani 1 1 d . . . . .
H21 H -0.029585 0.310077 0.151829 0.044 Uiso 1 1 calc R U . . .
C26 C 0.3052(2) 0.50970(12) 0.30251(7) 0.0360(4) Uani 1 1 d . . . . .
H26 H 0.348510 0.565639 0.292625 0.043 Uiso 1 1 calc R U . . .
C8 C 0.8212(2) 0.52083(12) 0.31952(8) 0.0386(4) Uani 1 1 d . . . . .
H8 H 0.878311 0.568047 0.340329 0.046 Uiso 1 1 calc R U . . .
C33 C 0.1410(2) 0.23539(12) 0.40384(7) 0.0370(4) Uani 1 1 d . . . . .
H33 H 0.095976 0.180505 0.414878 0.044 Uiso 1 1 calc R U . . .
C20 C 0.1845(2) 0.48251(12) 0.20407(7) 0.0370(4) Uani 1 1 d . . . . .
H20 H 0.228394 0.537791 0.193251 0.044 Uiso 1 1 calc R U . . .
C34 C 0.2358(2) 0.28876(12) 0.44335(7) 0.0355(4) Uani 1 1 d . . . . .
C7 C 0.5119(2) 0.24016(11) 0.25421(7) 0.0381(4) Uani 1 1 d . . . . .
H7 H 0.448955 0.194470 0.233634 0.046 Uiso 1 1 calc R U . . .
C14 C 0.6673(2) 0.46827(12) 0.16937(7) 0.0384(4) Uani 1 1 d . . . . .
C6 C 0.5510(2) 0.23218(11) 0.31207(7) 0.0380(4) Uani 1 1 d . . . . .
H6 H 0.515383 0.180755 0.330278 0.046 Uiso 1 1 calc R U . . .
C30 C 0.0182(2) 0.20746(11) 0.30580(7) 0.0380(4) Uani 1 1 d . . . . .
H30 H -0.026989 0.151986 0.315732 0.046 Uiso 1 1 calc R U . . .
C9 C 0.7819(2) 0.52819(12) 0.26168(8) 0.0391(4) Uani 1 1 d . . . . .
H9 H 0.812768 0.580569 0.243436 0.047 Uiso 1 1 calc R U . . .
C2 C 0.6907(2) 0.28664(12) 0.40389(7) 0.0385(4) Uani 1 1 d . . . . .
C1 C 0.8258(2) 0.43517(12) 0.40716(7) 0.0378(4) Uani 1 1 d . . . . .
C25 C -0.0066(2) 0.23390(11) 0.25195(7) 0.0378(4) Uani 1 1 d . . . . .
H25 H -0.068009 0.196272 0.224859 0.045 Uiso 1 1 calc R U . . .
C13 C 0.5377(2) 0.31821(12) 0.16485(7) 0.0418(4) Uani 1 1 d . . . . .
C37 C 0.7672(2) 0.39634(13) 0.53162(7) 0.0408(4) Uani 1 1 d . . . . .
H37A H 0.814367 0.378964 0.570017 0.049 Uiso 1 1 calc R U . . .
H37B H 0.794908 0.459772 0.526845 0.049 Uiso 1 1 calc R U . . .
C35 C 0.3328(2) 0.30795(13) 0.54246(7) 0.0415(4) Uani 1 1 d . . . . .
H35A H 0.291684 0.285602 0.576984 0.050 Uiso 1 1 calc R U . . .
H35B H 0.290497 0.369574 0.536527 0.050 Uiso 1 1 calc R U . . .
C17 C 0.1890(2) 0.53074(13) 0.04139(7) 0.0418(4) Uani 1 1 d . . . . .
H17A H 0.139545 0.485874 0.014028 0.050 Uiso 1 1 calc R U . . .
H17B H 0.186783 0.588892 0.022249 0.050 Uiso 1 1 calc R U . . .
C38 C 0.8552(2) 0.34220(14) 0.49089(7) 0.0437(4) Uani 1 1 d . . . . .
H38A H 0.979202 0.357425 0.495604 0.052 Uiso 1 1 calc R U . . .
H38B H 0.845184 0.278560 0.500163 0.052 Uiso 1 1 calc R U . . .
C15 C 0.5792(2) 0.39748(14) 0.07857(7) 0.0457(5) Uani 1 1 d . . . . .
H15A H 0.616109 0.339297 0.065197 0.055 Uiso 1 1 calc R U . . .
H15B H 0.659833 0.442953 0.067604 0.055 Uiso 1 1 calc R U . . .
C18 C 0.0822(3) 0.53564(13) 0.08850(7) 0.0449(4) Uani 1 1 d . . . . .
H18A H 0.140748 0.573045 0.118816 0.054 Uiso 1 1 calc R U . . .
H18B H -0.030935 0.562687 0.075435 0.054 Uiso 1 1 calc R U . . .
C36 C 0.5276(2) 0.30905(13) 0.55066(8) 0.0467(5) Uani 1 1 d . . . . .
H36A H 0.570449 0.308814 0.590981 0.056 Uiso 1 1 calc R U . . .
H36B H 0.572435 0.255580 0.533538 0.056 Uiso 1 1 calc R U . . .
C16 C 0.4012(2) 0.41775(13) 0.05010(8) 0.0457(4) Uani 1 1 d . . . . .
H16A H 0.396415 0.408132 0.009407 0.055 Uiso 1 1 calc R U . . .
H16B H 0.316086 0.378009 0.064415 0.055 Uiso 1 1 calc R U . . .

loop_
_atom_site_aniso_label
_atom_site_aniso_U_11
_atom_site_aniso_U_22
_atom_site_aniso_U_33
_atom_site_aniso_U_23
_atom_site_aniso_U_13
_atom_site_aniso_U_12
O8 0.0323(6) 0.0436(7) 0.0393(6) 0.0059(5) 0.0027(5) -0.0063(5)
O7 0.0462(7) 0.0428(7) 0.0384(6) 0.0076(5) -0.0009(5) -0.0089(5)
O6 0.0624(8) 0.0477(8) 0.0331(6) -0.0012(5) 0.0076(6) -0.0020(6)
O3 0.0526(8) 0.0436(8) 0.0507(7) 0.0100(6) 0.0131(6) 0.0035(6)
O5 0.0400(7) 0.0452(8) 0.0560(8) -0.0039(6) -0.0025(6) 0.0072(6)
O1 0.0487(7) 0.0537(8) 0.0471(7) -0.0052(6) 0.0024(6) -0.0178(6)
O2 0.0695(9) 0.0409(7) 0.0482(7) 0.0034(6) 0.0123(6) -0.0085(7)
O4 0.0836(11) 0.0435(8) 0.0475(8) -0.0110(6) 0.0005(7) -0.0022(7)
N1 0.0352(7) 0.0403(8) 0.0387(7) -0.0005(6) 0.0071(6) -0.0003(6)
N2 0.0382(8) 0.0394(8) 0.0403(8) -0.0014(6) 0.0070(6) 0.0089(6)
C23 0.0234(7) 0.0310(8) 0.0390(8) -0.0020(7) 0.0073(6) 0.0040(6)
C29 0.0240(7) 0.0293(8) 0.0394(8) 0.0002(7) 0.0064(6) 0.0022(6)
C11 0.0268(7) 0.0297(8) 0.0433(9) -0.0011(7) 0.0099(6) 0.0052(6)
C4 0.0248(7) 0.0296(8) 0.0442(9) -0.0029(7) 0.0092(6) 0.0031(6)
C5 0.0306(8) 0.0304(9) 0.0432(9) -0.0024(7) 0.0127(7) 0.0022(7)
C24 0.0262(7) 0.0337(9) 0.0424(9) -0.0057(7) 0.0065(6) 0.0044(6)
C28 0.0257(7) 0.0332(9) 0.0390(8) 0.0005(7) 0.0055(6) 0.0017(6)
C31 0.0272(7) 0.0322(9) 0.0436(9) 0.0009(7) 0.0052(6) 0.0024(6)
C22 0.0262(7) 0.0342(9) 0.0395(9) 0.0007(7) 0.0073(6) 0.0014(6)
C3 0.0271(7) 0.0343(9) 0.0437(9) -0.0025(7) 0.0082(6) 0.0006(7)
C10 0.0285(8) 0.0330(9) 0.0452(9) 0.0008(7) 0.0093(7) 0.0065(7)
C12 0.0303(8) 0.0324(9) 0.0448(9) -0.0036(7) 0.0076(7) 0.0054(7)
C27 0.0312(8) 0.0341(9) 0.0414(9) -0.0016(7) 0.0029(7) -0.0036(7)
C32 0.0296(8) 0.0363(9) 0.0390(9) 0.0006(7) 0.0022(6) -0.0014(7)
C19 0.0325(8) 0.0433(10) 0.0359(8) -0.0022(7) 0.0099(6) 0.0065(7)
C21 0.0332(8) 0.0391(9) 0.0387(9) -0.0083(7) 0.0061(7) 0.0038(7)
C26 0.0329(8) 0.0329(9) 0.0425(9) 0.0030(7) 0.0060(7) -0.0044(7)
C8 0.0325(8) 0.0323(9) 0.0514(10) -0.0038(7) 0.0072(7) -0.0032(7)
C33 0.0314(8) 0.0334(9) 0.0463(9) 0.0057(7) 0.0048(7) -0.0021(7)
C20 0.0338(8) 0.0379(9) 0.0401(9) 0.0028(7) 0.0074(7) -0.0017(7)
C34 0.0302(8) 0.0380(9) 0.0384(8) 0.0063(7) 0.0045(6) 0.0032(7)
C7 0.0347(8) 0.0318(9) 0.0480(9) -0.0067(7) 0.0059(7) 0.0002(7)
C14 0.0325(8) 0.0384(10) 0.0455(9) 0.0015(8) 0.0093(7) 0.0109(7)
C6 0.0380(9) 0.0291(9) 0.0492(10) -0.0019(7) 0.0143(7) -0.0022(7)
C30 0.0330(8) 0.0286(9) 0.0522(10) -0.0027(7) 0.0042(7) -0.0021(7)
C9 0.0350(8) 0.0328(9) 0.0507(10) 0.0029(8) 0.0094(7) 0.0007(7)
C2 0.0374(9) 0.0346(9) 0.0454(9) -0.0017(7) 0.0132(7) 0.0010(7)
C1 0.0290(8) 0.0390(10) 0.0466(9) -0.0035(8) 0.0089(7) -0.0027(7)
C25 0.0333(8) 0.0340(9) 0.0455(9) -0.0073(7) 0.0031(7) -0.0010(7)
C13 0.0416(9) 0.0385(10) 0.0451(9) -0.0036(8) 0.0048(7) 0.0077(8)
C37 0.0307(8) 0.0525(11) 0.0389(9) -0.0008(8) 0.0030(7) -0.0073(8)
C35 0.0416(9) 0.0468(11) 0.0364(9) 0.0037(8) 0.0066(7) -0.0099(8)
C17 0.0399(9) 0.0475(11) 0.0372(9) 0.0020(8) 0.0011(7) 0.0060(8)
C38 0.0366(9) 0.0521(11) 0.0420(9) 0.0029(8) 0.0030(7) 0.0019(8)
C15 0.0487(10) 0.0514(12) 0.0384(9) -0.0015(8) 0.0107(8) 0.0145(9)
C18 0.0535(11) 0.0444(11) 0.0369(9) 0.0024(8) 0.0058(8) 0.0104(9)
C36 0.0404(9) 0.0478(11) 0.0503(10) 0.0143(9) -0.0013(8) -0.0079(8)
C16 0.0508(10) 0.0432(10) 0.0425(9) -0.0044(8) 0.0034(8) 0.0085(8)

loop_
_atom_type_symbol
_atom_type_description
_atom_type_scat_dispersion_real
_atom_type_scat_dispersion_imag
_atom_type_scat_source
C C 0.0181 0.0091 'International Tables Vol C Tables 4.2.6.8 and 6.1.1.4'
H H 0.0000 0.0000 'International Tables Vol C Tables 4.2.6.8 and 6.1.1.4'
N N 0.0311 0.0180 'International Tables Vol C Tables 4.2.6.8 and 6.1.1.4'
O O 0.0492 0.0322 'International Tables Vol C Tables 4.2.6.8 and 6.1.1.4'

loop_
_exptl_crystal_face_index_h
_exptl_crystal_face_index_k
_exptl_crystal_face_index_l
_exptl_crystal_face_perp_dist
0 -10 2 0.0408
0 10 -2 0.0645
5 -1 -5 0.1067
-5 1 5 0.1067
0 1 16 0.0117
0 0 -16 0.0237
0 -5 13 0.0282
3 4 10 0.0763
-3 -5 -9 0.0905
-1 10 0 0.0547

loop_
_geom_angle_atom_site_label_1
_geom_angle_atom_site_label_2
_geom_angle_atom_site_label_3
_geom_angle
_geom_angle_site_symmetry_1
_geom_angle_site_symmetry_3
_geom_angle_publ_flag
C36 O8 C37 114.31(13) . . ?
C34 O7 C35 120.33(14) . . ?
C19 O6 C18 120.83(14) . . ?
C16 O5 C17 112.89(14) . . ?
C2 N1 C38 118.41(15) . . ?
C1 N1 C2 124.52(14) . . ?
C1 N1 C38 116.98(14) . . ?
C14 N2 C15 117.47(15) . . ?
C13 N2 C14 124.50(15) . . ?
C13 N2 C15 117.89(15) . . ?
C29 C23 C24 120.25(15) . . ?
C22 C23 C29 120.34(15) . . ?
C22 C23 C24 119.41(15) . . ?
C23 C29 C31 120.31(15) . . ?
C28 C29 C23 120.01(15) . . ?
C28 C29 C31 119.66(15) . . ?
C10 C11 C4 119.43(15) . . ?
C12 C11 C4 119.64(15) . . ?
C12 C11 C10 120.93(16) . . ?
C11 C4 C5 119.64(15) . . ?
C3 C4 C11 119.27(15) . . ?
C3 C4 C5 121.09(15) . . ?
C4 C5 C2 119.74(15) . . ?
C6 C5 C4 119.47(16) . . ?
C6 C5 C2 120.76(16) . . ?
C23 C24 C25 118.14(15) . . ?
C21 C24 C23 119.05(16) . . ?
C21 C24 C25 122.80(15) . . ?
C29 C28 C27 118.61(15) . . ?
C32 C28 C29 119.58(15) . . ?
C32 C28 C27 121.80(15) . . ?
C29 C31 C30 118.22(15) . . ?
C33 C31 C29 119.28(15) . . ?
C33 C31 C30 122.51(16) . . ?
C23 C22 C26 118.19(15) . . ?
C20 C22 C23 119.73(15) . . ?
C20 C22 C26 122.08(15) . . ?
C4 C3 C1 119.72(15) . . ?
C8 C3 C4 120.29(16) . . ?
C8 C3 C1 119.97(15) . . ?
C11 C10 C14 120.06(15) . . ?
C9 C10 C11 120.10(16) . . ?
C9 C10 C14 119.81(16) . . ?
C11 C12 C13 119.67(16) . . ?
C7 C12 C11 119.58(16) . . ?
C7 C12 C13 120.68(16) . . ?
C28 C27 H27 119.4 . . ?
C26 C27 C28 121.29(15) . . ?
C26 C27 H27 119.4 . . ?
C28 C32 H32 120.0 . . ?
C34 C32 C28 120.02(15) . . ?
C34 C32 H32 120.0 . . ?
O6 C19 C21 114.23(15) . . ?
O6 C19 C20 125.23(16) . . ?
C20 C19 C21 120.54(16) . . ?
C24 C21 H21 119.4 . . ?
C19 C21 C24 121.16(15) . . ?
C19 C21 H21 119.4 . . ?
C22 C26 H26 119.2 . . ?
C27 C26 C22 121.55(16) . . ?
C27 C26 H26 119.2 . . ?
C3 C8 H8 120.0 . . ?
C3 C8 C9 119.99(16) . . ?
C9 C8 H8 120.0 . . ?
C31 C33 H33 119.7 . . ?
C31 C33 C34 120.58(16) . . ?
C34 C33 H33 119.7 . . ?
C22 C20 H20 119.9 . . ?
C19 C20 C22 120.11(16) . . ?
C19 C20 H20 119.9 . . ?
O7 C34 C32 124.29(15) . . ?
O7 C34 C33 114.85(15) . . ?
C32 C34 C33 120.86(15) . . ?
C12 C7 H7 119.7 . . ?
C12 C7 C6 120.65(16) . . ?
C6 C7 H7 119.7 . . ?
O3 C14 N2 120.90(16) . . ?
O3 C14 C10 121.90(17) . . ?
N2 C14 C10 117.17(15) . . ?
C5 C6 C7 120.92(16) . . ?
C5 C6 H6 119.5 . . ?
C7 C6 H6 119.5 . . ?
C31 C30 H30 119.3 . . ?
C25 C30 C31 121.34(16) . . ?
C25 C30 H30 119.3 . . ?
C10 C9 C8 120.90(16) . . ?
C10 C9 H9 119.6 . . ?
C8 C9 H9 119.6 . . ?
O2 C2 N1 120.82(16) . . ?
O2 C2 C5 122.12(16) . . ?
N1 C2 C5 117.04(15) . . ?
O1 C1 N1 120.25(16) . . ?
O1 C1 C3 122.03(16) . . ?
N1 C1 C3 117.70(15) . . ?
C24 C25 H25 119.1 . . ?
C30 C25 C24 121.73(15) . . ?
C30 C25 H25 119.1 . . ?
O4 C13 N2 120.16(17) . . ?
O4 C13 C12 122.31(17) . . ?
N2 C13 C12 117.46(15) . . ?
O8 C37 H37A 108.8 . . ?
O8 C37 H37B 108.8 . . ?
O8 C37 C38 114.00(14) . . ?
H37A C37 H37B 107.6 . . ?
C38 C37 H37A 108.8 . . ?
C38 C37 H37B 108.8 . . ?
O7 C35 H35A 108.8 . . ?
O7 C35 H35B 108.8 . . ?
O7 C35 C36 113.97(16) . . ?
H35A C35 H35B 107.7 . . ?
C36 C35 H35A 108.8 . . ?
C36 C35 H35B 108.8 . . ?
O5 C17 H17A 109.4 . . ?
O5 C17 H17B 109.4 . . ?
O5 C17 C18 110.99(14) . . ?
H17A C17 H17B 108.0 . . ?
C18 C17 H17A 109.4 . . ?
C18 C17 H17B 109.4 . . ?
N1 C38 C37 114.26(15) . . ?
N1 C38 H38A 108.7 . . ?
N1 C38 H38B 108.7 . . ?
C37 C38 H38A 108.7 . . ?
C37 C38 H38B 108.7 . . ?
H38A C38 H38B 107.6 . . ?
N2 C15 H15A 108.8 . . ?
N2 C15 H15B 108.8 . . ?
N2 C15 C16 113.92(15) . . ?
H15A C15 H15B 107.7 . . ?
C16 C15 H15A 108.8 . . ?
C16 C15 H15B 108.8 . . ?
O6 C18 C17 108.90(15) . . ?
O6 C18 H18A 109.9 . . ?
O6 C18 H18B 109.9 . . ?
C17 C18 H18A 109.9 . . ?
C17 C18 H18B 109.9 . . ?
H18A C18 H18B 108.3 . . ?
O8 C36 C35 108.85(15) . . ?
O8 C36 H36A 109.9 . . ?
O8 C36 H36B 109.9 . . ?
C35 C36 H36A 109.9 . . ?
C35 C36 H36B 109.9 . . ?
H36A C36 H36B 108.3 . . ?
O5 C16 C15 108.44(15) . . ?
O5 C16 H16A 110.0 . . ?
O5 C16 H16B 110.0 . . ?
C15 C16 H16A 110.0 . . ?
C15 C16 H16B 110.0 . . ?
H16A C16 H16B 108.4 . . ?

loop_
_geom_bond_atom_site_label_1
_geom_bond_atom_site_label_2
_geom_bond_distance
_geom_bond_site_symmetry_2
_geom_bond_publ_flag
O8 C37 1.4218(19) . ?
O8 C36 1.414(2) . ?
O7 C34 1.374(2) . ?
O7 C35 1.436(2) . ?
O6 C19 1.370(2) . ?
O6 C18 1.436(2) . ?
O3 C14 1.216(2) . ?
O5 C17 1.422(2) . ?
O5 C16 1.421(2) . ?
O1 C1 1.221(2) . ?
O2 C2 1.211(2) . ?
O4 C13 1.222(2) . ?
N1 C2 1.399(2) . ?
N1 C1 1.395(2) . ?
N1 C38 1.476(2) . ?
N2 C14 1.402(2) . ?
N2 C13 1.395(2) . ?
N2 C15 1.476(2) . ?
C23 C29 1.421(2) . ?
C23 C24 1.422(2) . ?
C23 C22 1.417(2) . ?
C29 C28 1.413(2) . ?
C29 C31 1.422(2) . ?
C11 C4 1.412(2) . ?
C11 C10 1.411(2) . ?
C11 C12 1.409(2) . ?
C4 C5 1.413(2) . ?
C4 C3 1.408(2) . ?
C5 C6 1.375(2) . ?
C5 C2 1.485(2) . ?
C24 C21 1.392(2) . ?
C24 C25 1.436(2) . ?
C28 C27 1.432(2) . ?
C28 C32 1.400(2) . ?
C31 C33 1.389(2) . ?
C31 C30 1.438(2) . ?
C22 C26 1.432(2) . ?
C22 C20 1.404(2) . ?
C3 C8 1.385(2) . ?
C3 C1 1.475(2) . ?
C10 C14 1.481(2) . ?
C10 C9 1.372(2) . ?
C12 C7 1.378(2) . ?
C12 C13 1.486(2) . ?
C27 H27 0.9500 . ?
C27 C26 1.351(2) . ?
C32 H32 0.9500 . ?
C32 C34 1.387(2) . ?
C19 C21 1.389(3) . ?
C19 C20 1.384(2) . ?
C21 H21 0.9500 . ?
C26 H26 0.9500 . ?
C8 H8 0.9500 . ?
C8 C9 1.398(3) . ?
C33 H33 0.9500 . ?
C33 C34 1.390(2) . ?
C20 H20 0.9500 . ?
C7 H7 0.9500 . ?
C7 C6 1.399(3) . ?
C6 H6 0.9500 . ?
C30 H30 0.9500 . ?
C30 C25 1.351(3) . ?
C9 H9 0.9500 . ?
C25 H25 0.9500 . ?
C37 H37A 0.9900 . ?
C37 H37B 0.9900 . ?
C37 C38 1.509(3) . ?
C35 H35A 0.9900 . ?
C35 H35B 0.9900 . ?
C35 C36 1.513(2) . ?
C17 H17A 0.9900 . ?
C17 H17B 0.9900 . ?
C17 C18 1.496(3) . ?
C38 H38A 0.9900 . ?
C38 H38B 0.9900 . ?
C15 H15A 0.9900 . ?
C15 H15B 0.9900 . ?
C15 C16 1.505(2) . ?
C18 H18A 0.9900 . ?
C18 H18B 0.9900 . ?
C36 H36A 0.9900 . ?
C36 H36B 0.9900 . ?
C16 H16A 0.9900 . ?
C16 H16B 0.9900 . ?

loop_
_geom_torsion_atom_site_label_1
_geom_torsion_atom_site_label_2
_geom_torsion_atom_site_label_3
_geom_torsion_atom_site_label_4
_geom_torsion
_geom_torsion_site_symmetry_1
_geom_torsion_site_symmetry_2
_geom_torsion_site_symmetry_3
_geom_torsion_site_symmetry_4
_geom_torsion_publ_flag
O8 C37 C38 N1 53.0(2) . . . . ?
O7 C35 C36 O8 97.67(18) . . . . ?
O6 C19 C21 C24 179.68(14) . . . . ?
O6 C19 C20 C22 179.81(15) . . . . ?
O5 C17 C18 O6 -70.34(19) . . . . ?
N2 C15 C16 O5 69.5(2) . . . . ?
C23 C29 C28 C27 0.8(2) . . . . ?
C23 C29 C28 C32 -178.10(14) . . . . ?
C23 C29 C31 C33 179.43(14) . . . . ?
C23 C29 C31 C30 -0.5(2) . . . . ?
C23 C24 C21 C19 0.5(2) . . . . ?
C23 C24 C25 C30 -0.5(2) . . . . ?
C23 C22 C26 C27 0.3(2) . . . . ?
C23 C22 C20 C19 0.7(2) . . . . ?
C29 C23 C24 C21 179.52(14) . . . . ?
C29 C23 C24 C25 0.9(2) . . . . ?
C29 C23 C22 C26 0.5(2) . . . . ?
C29 C23 C22 C20 179.87(14) . . . . ?
C29 C28 C27 C26 -0.1(2) . . . . ?
C29 C28 C32 C34 -1.0(2) . . . . ?
C29 C31 C33 C34 -1.7(2) . . . . ?
C29 C31 C30 C25 1.0(2) . . . . ?
C11 C4 C5 C6 -2.1(2) . . . . ?
C11 C4 C5 C2 176.13(14) . . . . ?
C11 C4 C3 C8 1.6(2) . . . . ?
C11 C4 C3 C1 -176.98(14) . . . . ?
C11 C10 C14 O3 -179.64(15) . . . . ?
C11 C10 C14 N2 -1.6(2) . . . . ?
C11 C10 C9 C8 1.2(2) . . . . ?
C11 C12 C7 C6 -3.1(2) . . . . ?
C11 C12 C13 O4 173.21(17) . . . . ?
C11 C12 C13 N2 -3.7(2) . . . . ?
C4 C11 C10 C14 176.88(14) . . . . ?
C4 C11 C10 C9 -1.1(2) . . . . ?
C4 C11 C12 C7 2.9(2) . . . . ?
C4 C11 C12 C13 -174.17(14) . . . . ?
C4 C5 C6 C7 1.9(2) . . . . ?
C4 C5 C2 O2 -178.21(16) . . . . ?
C4 C5 C2 N1 0.2(2) . . . . ?
C4 C3 C8 C9 -1.5(2) . . . . ?
C4 C3 C1 O1 -179.57(15) . . . . ?
C4 C3 C1 N1 1.4(2) . . . . ?
C5 C4 C3 C8 -179.12(14) . . . . ?
C5 C4 C3 C1 2.3(2) . . . . ?
C24 C23 C29 C28 178.38(13) . . . . ?
C24 C23 C29 C31 -0.4(2) . . . . ?
C24 C23 C22 C26 -178.96(14) . . . . ?
C24 C23 C22 C20 0.4(2) . . . . ?
C28 C29 C31 C33 0.6(2) . . . . ?
C28 C29 C31 C30 -179.31(14) . . . . ?
C28 C27 C26 C22 -0.5(3) . . . . ?
C28 C32 C34 O7 179.81(15) . . . . ?
C28 C32 C34 C33 -0.1(2) . . . . ?
C31 C29 C28 C27 179.64(14) . . . . ?
C31 C29 C28 C32 0.7(2) . . . . ?
C31 C33 C34 O7 -178.46(14) . . . . ?
C31 C33 C34 C32 1.4(3) . . . . ?
C31 C30 C25 C24 -0.5(3) . . . . ?
C22 C23 C29 C28 -1.0(2) . . . . ?
C22 C23 C29 C31 -179.84(14) . . . . ?
C22 C23 C24 C21 -1.0(2) . . . . ?
C22 C23 C24 C25 -179.67(14) . . . . ?
C3 C4 C5 C6 178.65(15) . . . . ?
C3 C4 C5 C2 -3.1(2) . . . . ?
C3 C8 C9 C10 0.1(2) . . . . ?
C10 C11 C4 C5 -179.61(14) . . . . ?
C10 C11 C4 C3 -0.3(2) . . . . ?
C10 C11 C12 C7 -177.81(14) . . . . ?
C10 C11 C12 C13 5.2(2) . . . . ?
C12 C11 C4 C5 -0.3(2) . . . . ?
C12 C11 C4 C3 178.99(14) . . . . ?
C12 C11 C10 C14 -2.5(2) . . . . ?
C12 C11 C10 C9 179.62(15) . . . . ?
C12 C7 C6 C5 0.7(3) . . . . ?
C27 C28 C32 C34 -179.88(15) . . . . ?
C32 C28 C27 C26 178.86(16) . . . . ?
C19 O6 C18 C17 128.75(16) . . . . ?
C21 C24 C25 C30 -179.02(16) . . . . ?
C21 C19 C20 C22 -1.3(2) . . . . ?
C26 C22 C20 C19 -179.91(15) . . . . ?
C8 C3 C1 O1 1.8(2) . . . . ?
C8 C3 C1 N1 -177.15(14) . . . . ?
C33 C31 C30 C25 -178.96(16) . . . . ?
C20 C22 C26 C27 -179.07(16) . . . . ?
C20 C19 C21 C24 0.6(2) . . . . ?
C34 O7 C35 C36 -84.80(19) . . . . ?
C7 C12 C13 O4 -3.8(3) . . . . ?
C7 C12 C13 N2 179.26(15) . . . . ?
C14 N2 C13 O4 -177.47(16) . . . . ?
C14 N2 C13 C12 -0.4(2) . . . . ?
C14 N2 C15 C16 -103.78(19) . . . . ?
C14 C10 C9 C8 -176.74(15) . . . . ?
C6 C5 C2 O2 0.0(3) . . . . ?
C6 C5 C2 N1 178.45(14) . . . . ?
C30 C31 C33 C34 178.24(15) . . . . ?
C9 C10 C14 O3 -1.7(2) . . . . ?
C9 C10 C14 N2 176.30(14) . . . . ?
C2 N1 C1 O1 176.43(16) . . . . ?
C2 N1 C1 C3 -4.6(2) . . . . ?
C2 N1 C38 C37 -109.32(18) . . . . ?
C2 C5 C6 C7 -176.30(15) . . . . ?
C1 N1 C2 O2 -177.80(16) . . . . ?
C1 N1 C2 C5 3.7(2) . . . . ?
C1 N1 C38 C37 73.98(19) . . . . ?
C1 C3 C8 C9 177.08(15) . . . . ?
C25 C24 C21 C19 179.07(15) . . . . ?
C13 N2 C14 O3 -178.90(15) . . . . ?
C13 N2 C14 C10 3.1(2) . . . . ?
C13 N2 C15 C16 80.3(2) . . . . ?
C13 C12 C7 C6 173.89(15) . . . . ?
C37 O8 C36 C35 178.36(14) . . . . ?
C35 O7 C34 C32 9.3(2) . . . . ?
C35 O7 C34 C33 -170.85(15) . . . . ?
C17 O5 C16 C15 -173.13(14) . . . . ?
C38 N1 C2 O2 5.8(2) . . . . ?
C38 N1 C2 C5 -172.70(14) . . . . ?
C38 N1 C1 O1 -7.1(2) . . . . ?
C38 N1 C1 C3 171.90(14) . . . . ?
C15 N2 C14 O3 5.4(2) . . . . ?
C15 N2 C14 C10 -172.60(14) . . . . ?
C15 N2 C13 O4 -1.8(2) . . . . ?
C15 N2 C13 C12 175.20(14) . . . . ?
C18 O6 C19 C21 167.30(15) . . . . ?
C18 O6 C19 C20 -13.7(2) . . . . ?
C36 O8 C37 C38 80.68(19) . . . . ?
C16 O5 C17 C18 103.64(18) . . . . ?

loop_
_exptl_oxdiff_crystal_face_indexfrac_h
_exptl_oxdiff_crystal_face_indexfrac_k
_exptl_oxdiff_crystal_face_indexfrac_l
_exptl_oxdiff_crystal_face_x
_exptl_oxdiff_crystal_face_y
_exptl_oxdiff_crystal_face_z
-0.1072 -9.6859 2.1887 -0.0575 -0.4353 0.8985
0.1642 9.6796 -2.2490 0.0562 0.4250 -0.9034
4.9531 -0.6335 -5.2315 -0.1174 -0.8968 -0.4265
-4.9531 0.6335 5.2315 0.1174 0.8968 0.4265
-0.1670 0.9208 15.5500 0.9856 0.0779 0.1503
0.3235 -0.3155 -15.6489 -0.9729 -0.0769 -0.2183
0.0397 -5.3371 13.0295 0.7141 -0.2529 0.6527
2.8113 4.0385 10.1632 0.8430 -0.2978 -0.4479
-2.9339 -4.9716 -8.7983 -0.7813 0.2759 0.5599
-0.5315 9.7269 0.4299 0.1938 0.5497 -0.8126
